data_8103594
loop_
_publ_author_name
'Takeuchi, Y.'
'Ozawa, T.'
'Takagi, J.'

_publ_section_title
;
 Tropochemical cell-twinning and the 60-A-structure of phase V in the Pb S
 - Bi2 S3 system
;
_journal_name_full 'Zeitschrift fuer Kristallographie (149,1979-)'
_journal_page_first 75
_journal_page_last 84
_journal_volume 150
_journal_year 1979
_chemical_formula_sum 'Bi20.9 Pb4.65 S36'
_chemical_name_systematic 'Bi20.90 Pb4.65 S36'
_space_group_IT_number 63
_symmetry_space_group_name_Hall '-B 2 2b'
_symmetry_space_group_name_H-M 'B b m m'
_cell_angle_alpha 90
_cell_angle_beta 90
_cell_angle_gamma 90
_cell_formula_units_Z 2
_cell_length_a 13.343
_cell_length_b 60.022
_cell_length_c 4.033
_cell_volume 3229.923
_citation_journal_id_ASTM ZEKRDZ
_cod_data_source_file Takeuchi_ZEKRDZ_1979_292.cif
_cod_data_source_block Bi20.9Pb4.65S36
_cod_original_sg_symbol_Hall '-C 2c 2 (y,z,x)'
_cod_database_code 8103594

loop_
_symmetry_equiv_pos_as_xyz
x,y,z
-x,y+1/2,-z
-x,-y,z
x,-y+1/2,-z
-x,-y,-z
x,-y-1/2,z
x,y,-z
-x,y-1/2,z
x+1/2,y,z+1/2
-x+1/2,y+1/2,-z+1/2
-x+1/2,-y,z+1/2
x+1/2,-y+1/2,-z+1/2
-x+1/2,-y,-z+1/2
x+1/2,-y-1/2,z+1/2
x+1/2,y,-z+1/2
-x+1/2,y-1/2,z+1/2

loop_
_atom_site_label
_atom_site_type_symbol
_atom_site_fract_x
_atom_site_fract_y
_atom_site_fract_z
_atom_site_occupancy
_atom_site_U_iso_or_equiv
S9 S-2 0.47 0.105 0 1 0.0
S5 S-2 0.21 0.1993 0.5 1 0.0
S10 S-2 0.457 0.166 0 1 0.0
S1 S-2 -0.015 0.0051 0.5 0.5 0.0
Pb1 Pb+2 0.1163 0.09726 0 0.73 0.0
S3 S-2 0.03 0.0549 0 1 0.0
Bi3 Bi+3 0.1378 0.01324 0 1 0.0
Bi4 Bi+3 0.3387 0.13006 0.5 0.955 0.0
Bi7 Bi+3 0.1343 0.25 0.5 0.09 0.0
S8 S-2 0.275 0.25 0 1 0.0
Bi5 Bi+3 0.3589 0.20774 0 1 0.0
Bi2 Bi+3 0.1163 0.09726 0 0.27 0.0
S2 S-2 -0.008 0.2205 0 1 0.0
Bi1 Bi+3 0.0827 0.1801 0 1 0.0
S4 S-2 0.205 0.1391 0 1 0.0
Bi6 Bi+3 0.396 0.0612 0 0.955 0.0
Pb2 Pb+2 0.1343 0.25 0.5 0.865 0.0
S6 S-2 0.266 0.0273 0.5 1 0.0
S7 S-2 0.258 0.0877 0.5 1 0.0
